data_1564919
loop_
_publ_author_name
'Li, Zhong-Yi'
'Zhou, Xue-Qing'
'Zhang, Rong-Rong'
'Zhang, Xiang-Fei'
'Wu, Dong-Qing'
'Zhai, Bin'

_publ_section_title
;
 A new approach to prepare the Mn(II)-based magnetic refrigerant through
 incorporating diamagnetic Cd(II) ion
;
_journal_name_full 'Inorganica Chimica Acta'
_journal_page_first 119527
_journal_paper_doi 10.1016/j.ica.2020.119527
_journal_volume 506
_journal_year 2020
_chemical_formula_sum 'C10 H24 Cd Mn O16'
_chemical_formula_weight 567.63
_space_group_crystal_system monoclinic
_space_group_IT_number 14
_space_group_name_Hall '-P 2ybc'
_space_group_name_H-M_alt 'P 1 21/c 1'
_atom_sites_solution_hydrogens mixed
_audit_creation_method SHELXL-2018/3
_cell_angle_alpha 90
_cell_angle_beta 106.545(2)
_cell_angle_gamma 90
_cell_formula_units_Z 4
_cell_length_a 9.8757(5)
_cell_length_b 17.9045(9)
_cell_length_c 11.8419(5)
_cell_measurement_reflns_used 9958
_cell_measurement_temperature 296(2)
_cell_measurement_theta_max 27.52
_cell_measurement_theta_min 2.90
_cell_volume 2007.18(17)
_computing_cell_refinement 'Bruker SAINT'
_computing_data_collection 'Bruker APEX2'
_computing_data_reduction 'Bruker SAINT'
_computing_molecular_graphics 'Bruker SHELXTL'
_computing_publication_material 'Bruker SHELXTL'
_computing_structure_refinement 'SHELXL-2018/3 (Sheldrick, 2018)'
_computing_structure_solution 'SHELXT 2014/5 (Sheldrick, 2014)'
_diffrn_ambient_temperature 296(2)
_diffrn_measured_fraction_theta_full 0.996
_diffrn_measured_fraction_theta_max 0.994
_diffrn_measurement_device_type 'Bruker APEX-II CCD'
_diffrn_measurement_method '\f and \w scans'
_diffrn_radiation_type MoK\a
_diffrn_radiation_wavelength 0.71073
_diffrn_reflns_av_R_equivalents 0.0317
_diffrn_reflns_av_unetI/netI 0.0174
_diffrn_reflns_Laue_measured_fraction_full 0.996
_diffrn_reflns_Laue_measured_fraction_max 0.994
_diffrn_reflns_limit_h_max 12
_diffrn_reflns_limit_h_min -12
_diffrn_reflns_limit_k_max 23
_diffrn_reflns_limit_k_min -23
_diffrn_reflns_limit_l_max 15
_diffrn_reflns_limit_l_min -15
_diffrn_reflns_number 35845
_diffrn_reflns_point_group_measured_fraction_full 0.996
_diffrn_reflns_point_group_measured_fraction_max 0.994
_diffrn_reflns_theta_full 25.242
_diffrn_reflns_theta_max 27.546
_diffrn_reflns_theta_min 2.898
_exptl_absorpt_coefficient_mu 1.764
_exptl_absorpt_correction_T_max 0.7456
_exptl_absorpt_correction_T_min 0.5717
_exptl_absorpt_correction_type multi-scan
_exptl_absorpt_process_details 'SADABS (Sheldrick,1996)'
_exptl_crystal_colour colorless
_exptl_crystal_density_diffrn 1.878
_exptl_crystal_description block
_exptl_crystal_F_000 1140
_exptl_crystal_size_max 0.392
_exptl_crystal_size_mid 0.143
_exptl_crystal_size_min 0.092
_refine_diff_density_max 0.635
_refine_diff_density_min -0.738
_refine_diff_density_rms 0.080
_refine_ls_extinction_coef .
_refine_ls_extinction_method none
_refine_ls_goodness_of_fit_ref 1.074
_refine_ls_hydrogen_treatment mixed
_refine_ls_matrix_type full
_refine_ls_number_parameters 301
_refine_ls_number_reflns 4598
_refine_ls_number_restraints 16
_refine_ls_restrained_S_all 1.073
_refine_ls_R_factor_all 0.0305
_refine_ls_R_factor_gt 0.0233
_refine_ls_shift/su_max 0.003
_refine_ls_shift/su_mean 0.000
_refine_ls_structure_factor_coef Fsqd
_refine_ls_weighting_details 'w=1/[\s^2^(Fo^2^)+(0.0239P)^2^+2.0336P] where P=(Fo^2^+2Fc^2^)/3'
_refine_ls_weighting_scheme calc
_refine_ls_wR_factor_gt 0.0540
_refine_ls_wR_factor_ref 0.0571
_reflns_Friedel_coverage 0.000
_reflns_Friedel_fraction_full .
_reflns_Friedel_fraction_max .
_reflns_number_gt 4014
_reflns_number_total 4598
_reflns_threshold_expression 'I > 2\s(I)'
_cod_data_source_file ICA-2020-506-119527.cif
_cod_data_source_block 1
_cod_original_sg_symbol_H-M 'P 21/c'
_cod_database_code 1564919
_shelx_shelxl_version_number 2018/3
_shelx_space_group_comment
; 
The symmetry employed for this shelxl refinement is uniquely defined 
by the following loop, which should always be used as a source of 
symmetry information in preference to the above space-group names. 
They are only intended as comments. 
;
_shelx_estimated_absorpt_t_min 0.545
_shelx_estimated_absorpt_t_max 0.855

loop_
_space_group_symop_operation_xyz
'x, y, z'
'-x, y+1/2, -z+1/2'
'-x, -y, -z'
'x, -y-1/2, z-1/2'

loop_
_atom_site_label
_atom_site_type_symbol
_atom_site_fract_x
_atom_site_fract_y
_atom_site_fract_z
_atom_site_U_iso_or_equiv
_atom_site_adp_type
_atom_site_occupancy
_atom_site_site_symmetry_order
_atom_site_calc_flag
_atom_site_refinement_flags_posn
_atom_site_refinement_flags_adp
_atom_site_refinement_flags_occupancy
_atom_site_disorder_assembly
_atom_site_disorder_group
Cd1 Cd 0.72744(2) 0.53299(2) 0.26299(2) 0.02332(5) Uani 1 1 d . . . . .
C1 C 0.4593(2) 0.58787(13) 0.17347(18) 0.0259(4) Uani 1 1 d . . . . .
O1 O 0.55378(18) 0.63382(10) 0.22983(14) 0.0331(4) Uani 1 1 d . . . . .
Mn1 Mn 0.71480(4) 0.65839(2) 0.59612(3) 0.02110(8) Uani 1 1 d . . . . .
O2 O 0.48655(19) 0.52066(10) 0.16721(18) 0.0433(5) Uani 1 1 d . . . . .
C2 C 0.3132(2) 0.61368(13) 0.11308(19) 0.0280(5) Uani 1 1 d . . . . .
O4 O 0.26252(18) 0.56713(9) -0.12946(14) 0.0314(4) Uani 1 1 d . . . . .
C4 C 0.2409(2) 0.52209(13) -0.05460(19) 0.0258(4) Uani 1 1 d . . . . .
O6 O 1.09772(17) 0.37754(9) 0.67462(14) 0.0302(4) Uani 1 1 d . . . . .
C6 C 0.9916(2) 0.42085(13) 0.66572(18) 0.0251(4) Uani 1 1 d . . . . .
O5 O 1.00901(18) 0.48939(10) 0.68225(17) 0.0383(4) Uani 1 1 d . . . . .
C5 C 0.2804(4) 0.68461(17) 0.1098(3) 0.0536(8) Uani 1 1 d . . . . .
H5A H 0.348750 0.719648 0.145538 0.064 Uiso 1 1 calc R U . . .
H5B H 0.188832 0.699990 0.071840 0.064 Uiso 1 1 calc R U . . .
O10 O 0.5649(2) 0.70536(10) 0.44078(15) 0.0357(4) Uani 1 1 d D . . . .
H10B H 0.556(3) 0.6861(16) 0.3738(18) 0.043 Uiso 1 1 d D U . . .
H10A H 0.556(3) 0.7523(10) 0.432(3) 0.043 Uiso 1 1 d D U . . .
C10 C 0.7117(2) 0.48900(12) 0.49643(18) 0.0229(4) Uani 1 1 d . . . . .
C9 C 0.7248(2) 0.44461(13) 0.60848(19) 0.0262(4) Uani 1 1 d . . . . .
H9A H 0.739635 0.478836 0.674378 0.031 Uiso 1 1 calc R U . . .
H9B H 0.637141 0.418054 0.601295 0.031 Uiso 1 1 calc R U . . .
O9 O 0.89361(19) 0.69423(10) 0.52919(16) 0.0327(4) Uani 1 1 d D . . . .
H9D H 0.900(3) 0.6729(15) 0.4669(19) 0.039 Uiso 1 1 d D U . . .
H9C H 0.974(2) 0.6874(17) 0.578(2) 0.039 Uiso 1 1 d D U . . .
C8 C 0.8264(3) 0.31607(15) 0.6305(3) 0.0450(7) Uani 1 1 d . . . . .
H8A H 0.904085 0.284298 0.648598 0.054 Uiso 1 1 calc R U . . .
H8B H 0.735487 0.296374 0.610433 0.054 Uiso 1 1 calc R U . . .
O8 O 0.6961(2) 0.55799(9) 0.49257(15) 0.0390(4) Uani 1 1 d . . . . .
O12 O 0.8716(2) 0.61175(12) 0.74418(16) 0.0457(5) Uani 1 1 d D . . . .
H12B H 0.888(4) 0.6238(19) 0.8156(18) 0.055 Uiso 1 1 d D U . . .
H12A H 0.925(3) 0.5773(15) 0.735(3) 0.055 Uiso 1 1 d D U . . .
O11 O 0.5439(2) 0.63578(14) 0.67528(18) 0.0522(6) Uani 1 1 d D . . . .
H11B H 0.472(3) 0.6103(18) 0.649(3) 0.063 Uiso 1 1 d D U . . .
H11A H 0.549(4) 0.636(2) 0.7474(18) 0.063 Uiso 1 1 d D U . . .
O13 O 0.7343(2) 0.76650(11) 0.6817(2) 0.0460(5) Uani 1 1 d D . . . .
H13B H 0.662(3) 0.7910(17) 0.686(3) 0.055 Uiso 1 1 d D U . . .
H13A H 0.803(3) 0.7930(17) 0.720(3) 0.055 Uiso 1 1 d D U . . .
O15 O 0.8922(3) 0.65071(12) 0.96490(19) 0.0491(5) Uani 1 1 d D . . . .
H15B H 0.848(3) 0.6236(17) 1.005(3) 0.059 Uiso 1 1 d D U . . .
H15A H 0.878(4) 0.6939(12) 0.984(3) 0.059 Uiso 1 1 d D U . . .
O14 O 0.5298(2) 0.64174(10) 0.90994(18) 0.0399(4) Uani 1 1 d D . . . .
H14B H 0.595(3) 0.6143(16) 0.949(3) 0.048 Uiso 1 1 d D U . . .
H14A H 0.447(2) 0.6263(17) 0.905(3) 0.048 Uiso 1 1 d D U . . .
O16 O 1.1509(2) 0.66680(11) 0.67550(19) 0.0425(4) Uani 1 1 d D . . . .
H16B H 1.191(3) 0.6396(16) 0.635(3) 0.051 Uiso 1 1 d D U . . .
H16A H 1.160(4) 0.6443(17) 0.739(2) 0.051 Uiso 1 1 d D U . . .
O3 O 0.2400(2) 0.45238(9) -0.07062(15) 0.0356(4) Uani 1 1 d . . . . .
C3 C 0.2112(3) 0.55311(14) 0.0552(2) 0.0310(5) Uani 1 1 d . . . . .
H3A H 0.115881 0.573005 0.034312 0.037 Uiso 1 1 calc R U . . .
H3B H 0.216356 0.512829 0.111045 0.037 Uiso 1 1 calc R U . . .
O7 O 0.71381(19) 0.45214(9) 0.40606(14) 0.0320(4) Uani 1 1 d . . . . .
C7 C 0.8451(2) 0.38921(13) 0.63335(19) 0.0257(4) Uani 1 1 d . . . . .

loop_
_atom_site_aniso_label
_atom_site_aniso_U_11
_atom_site_aniso_U_22
_atom_site_aniso_U_33
_atom_site_aniso_U_23
_atom_site_aniso_U_13
_atom_site_aniso_U_12
Cd1 0.02757(9) 0.02073(8) 0.02027(8) 0.00015(6) 0.00455(6) -0.00094(6)
C1 0.0281(11) 0.0312(12) 0.0189(10) 0.0001(8) 0.0073(8) -0.0016(9)
O1 0.0336(9) 0.0369(9) 0.0263(8) -0.0032(7) 0.0045(7) -0.0080(7)
Mn1 0.02797(17) 0.01613(15) 0.01932(15) -0.00266(11) 0.00695(12) 0.00070(12)
O2 0.0327(10) 0.0312(10) 0.0575(12) -0.0081(8) -0.0008(9) 0.0055(7)
C2 0.0292(11) 0.0339(12) 0.0209(10) -0.0044(9) 0.0070(9) 0.0038(9)
O4 0.0399(9) 0.0320(9) 0.0214(8) 0.0004(6) 0.0071(7) -0.0011(7)
C4 0.0218(10) 0.0334(12) 0.0203(10) -0.0025(8) 0.0029(8) -0.0021(9)
O6 0.0286(8) 0.0320(9) 0.0282(8) -0.0019(7) 0.0049(7) 0.0041(7)
C6 0.0248(11) 0.0304(12) 0.0196(10) 0.0010(8) 0.0055(8) 0.0007(9)
O5 0.0289(9) 0.0299(9) 0.0523(11) -0.0059(8) 0.0055(8) -0.0009(7)
C5 0.0536(18) 0.0402(16) 0.0582(19) -0.0088(14) 0.0017(15) 0.0140(14)
O10 0.0466(10) 0.0283(9) 0.0278(9) -0.0007(7) 0.0034(8) 0.0066(8)
C10 0.0241(10) 0.0227(10) 0.0206(10) -0.0003(8) 0.0041(8) -0.0028(8)
C9 0.0263(11) 0.0306(11) 0.0232(11) 0.0017(8) 0.0094(9) -0.0012(9)
O9 0.0343(9) 0.0336(9) 0.0318(9) -0.0033(7) 0.0120(7) 0.0034(7)
C8 0.0392(15) 0.0312(13) 0.0638(19) 0.0073(13) 0.0136(13) -0.0023(11)
O8 0.0609(12) 0.0212(8) 0.0300(9) -0.0024(7) 0.0051(8) 0.0039(8)
O12 0.0605(13) 0.0454(11) 0.0279(9) 0.0006(8) 0.0076(9) 0.0239(10)
O11 0.0513(13) 0.0744(15) 0.0361(11) -0.0125(10) 0.0208(10) -0.0297(11)
O13 0.0339(10) 0.0335(10) 0.0664(13) -0.0283(9) 0.0078(10) -0.0005(8)
O15 0.0721(15) 0.0381(11) 0.0465(12) -0.0030(9) 0.0321(11) -0.0019(10)
O14 0.0427(11) 0.0320(10) 0.0444(11) 0.0007(8) 0.0116(9) -0.0069(8)
O16 0.0472(11) 0.0340(10) 0.0473(12) 0.0071(8) 0.0151(9) 0.0093(8)
O3 0.0494(11) 0.0290(9) 0.0292(9) -0.0039(7) 0.0124(8) -0.0082(8)
C3 0.0277(11) 0.0414(14) 0.0246(11) -0.0051(9) 0.0089(9) 0.0000(10)
O7 0.0503(11) 0.0263(8) 0.0213(8) -0.0011(6) 0.0135(7) 0.0034(7)
C7 0.0275(11) 0.0288(11) 0.0212(10) 0.0026(8) 0.0077(8) -0.0012(9)

loop_
_atom_type_symbol
_atom_type_description
_atom_type_scat_dispersion_real
_atom_type_scat_dispersion_imag
_atom_type_scat_source
C C 0.0033 0.0016 'International Tables Vol C Tables 4.2.6.8 and 6.1.1.4'
H H 0.0000 0.0000 'International Tables Vol C Tables 4.2.6.8 and 6.1.1.4'
O O 0.0106 0.0060 'International Tables Vol C Tables 4.2.6.8 and 6.1.1.4'
Mn Mn 0.3368 0.7283 'International Tables Vol C Tables 4.2.6.8 and 6.1.1.4'
Cd Cd -0.8075 1.2024 'International Tables Vol C Tables 4.2.6.8 and 6.1.1.4'

loop_
_geom_angle_atom_site_label_1
_geom_angle_atom_site_label_2
_geom_angle_atom_site_label_3
_geom_angle
_geom_angle_site_symmetry_1
_geom_angle_site_symmetry_3
O7 Cd1 O6 113.68(6) . 3_766
O7 Cd1 O2 91.93(7) . .
O6 Cd1 O2 141.60(6) 3_766 .
O7 Cd1 O3 146.34(6) . 3_665
O6 Cd1 O3 86.46(6) 3_766 3_665
O2 Cd1 O3 86.71(7) . 3_665
O7 Cd1 O4 92.16(6) . 3_665
O6 Cd1 O4 123.86(6) 3_766 3_665
O2 Cd1 O4 80.66(6) . 3_665
O3 Cd1 O4 54.40(6) 3_665 3_665
O7 Cd1 O1 113.86(6) . .
O6 Cd1 O1 88.03(6) 3_766 .
O2 Cd1 O1 54.60(6) . .
O3 Cd1 O1 92.54(6) 3_665 .
O4 Cd1 O1 127.01(5) 3_665 .
O7 Cd1 O5 89.02(7) . 3_766
O6 Cd1 O5 53.74(6) 3_766 3_766
O2 Cd1 O5 160.22(6) . 3_766
O3 Cd1 O5 81.65(7) 3_665 3_766
O4 Cd1 O5 79.56(6) 3_665 3_766
O1 Cd1 O5 141.48(6) . 3_766
O7 Cd1 C1 105.21(7) . .
O6 Cd1 C1 115.22(6) 3_766 .
O2 Cd1 C1 26.80(6) . .
O3 Cd1 C1 88.26(6) 3_665 .
O4 Cd1 C1 103.22(6) 3_665 .
O1 Cd1 C1 27.85(6) . .
O5 Cd1 C1 165.28(6) 3_766 .
O7 Cd1 C4 119.19(6) . 3_665
O6 Cd1 C4 105.59(6) 3_766 3_665
O2 Cd1 C4 83.74(7) . 3_665
O3 Cd1 C4 27.23(6) 3_665 3_665
O4 Cd1 C4 27.20(6) 3_665 3_665
O1 Cd1 C4 111.95(6) . 3_665
O5 Cd1 C4 78.58(6) 3_766 3_665
C1 Cd1 C4 97.21(6) . 3_665
O2 C1 O1 121.1(2) . .
O2 C1 C2 118.0(2) . .
O1 C1 C2 120.9(2) . .
O2 C1 Cd1 58.16(12) . .
O1 C1 Cd1 63.11(12) . .
C2 C1 Cd1 174.00(15) . .
C1 O1 Cd1 89.04(14) . .
O12 Mn1 O8 93.73(7) . .
O12 Mn1 O13 91.04(8) . .
O8 Mn1 O13 173.22(8) . .
O12 Mn1 O10 176.77(8) . .
O8 Mn1 O10 85.06(7) . .
O13 Mn1 O10 89.92(8) . .
O12 Mn1 O11 92.47(9) . .
O8 Mn1 O11 97.93(8) . .
O13 Mn1 O11 86.66(9) . .
O10 Mn1 O11 90.67(8) . .
O12 Mn1 O9 86.68(8) . .
O8 Mn1 O9 89.19(7) . .
O13 Mn1 O9 86.28(7) . .
O10 Mn1 O9 90.31(7) . .
O11 Mn1 O9 172.87(8) . .
C1 O2 Cd1 95.04(14) . .
C5 C2 C1 120.9(2) . .
C5 C2 C3 123.9(2) . .
C1 C2 C3 115.2(2) . .
C4 O4 Cd1 91.85(13) . 3_665
O4 C4 O3 121.5(2) . .
O4 C4 C3 118.8(2) . .
O3 C4 C3 119.7(2) . .
O4 C4 Cd1 60.95(12) . 3_665
O3 C4 Cd1 60.61(12) . 3_665
C3 C4 Cd1 175.47(16) . 3_665
C6 O6 Cd1 97.21(14) . 3_766
O5 C6 O6 120.6(2) . .
O5 C6 C7 119.5(2) . .
O6 C6 C7 119.9(2) . .
C6 O5 Cd1 88.28(13) . 3_766
C2 C5 H5A 120.0 . .
C2 C5 H5B 120.0 . .
H5A C5 H5B 120.0 . .
Mn1 O10 H10B 120(2) . .
Mn1 O10 H10A 121(2) . .
H10B O10 H10A 108(3) . .
O8 C10 O7 121.3(2) . .
O8 C10 C9 122.0(2) . .
O7 C10 C9 116.67(19) . .
C7 C9 C10 112.34(18) . .
C7 C9 H9A 109.1 . .
C10 C9 H9A 109.1 . .
C7 C9 H9B 109.1 . .
C10 C9 H9B 109.1 . .
H9A C9 H9B 107.9 . .
Mn1 O9 H9D 116(2) . .
Mn1 O9 H9C 114(2) . .
H9D O9 H9C 103(3) . .
C7 C8 H8A 120.0 . .
C7 C8 H8B 120.0 . .
H8A C8 H8B 120.0 . .
C10 O8 Mn1 144.89(15) . .
Mn1 O12 H12B 127(2) . .
Mn1 O12 H12A 121(2) . .
H12B O12 H12A 112(3) . .
Mn1 O11 H11B 129(3) . .
Mn1 O11 H11A 127(3) . .
H11B O11 H11A 100(3) . .
Mn1 O13 H13B 121(2) . .
Mn1 O13 H13A 135(2) . .
H13B O13 H13A 104(3) . .
H15B O15 H15A 103(3) . .
H14B O14 H14A 115(3) . .
H16B O16 H16A 106(3) . .
C4 O3 Cd1 92.16(14) . 3_665
C2 C3 C4 112.69(19) . .
C2 C3 H3A 109.1 . .
C4 C3 H3A 109.1 . .
C2 C3 H3B 109.1 . .
C4 C3 H3B 109.1 . .
H3A C3 H3B 107.8 . .
C10 O7 Cd1 108.62(14) . .
C8 C7 C6 119.9(2) . .
C8 C7 C9 123.3(2) . .
C6 C7 C9 116.74(19) . .

loop_
_geom_bond_atom_site_label_1
_geom_bond_atom_site_label_2
_geom_bond_distance
_geom_bond_site_symmetry_2
Cd1 O7 2.2615(16) .
Cd1 O6 2.3166(17) 3_766
Cd1 O2 2.3362(18) .
Cd1 O3 2.4036(17) 3_665
Cd1 O4 2.4110(17) 3_665
Cd1 O1 2.4435(18) .
Cd1 O5 2.5287(17) 3_766
Cd1 C1 2.739(2) .
Cd1 C4 2.757(2) 3_665
C1 O2 1.240(3) .
C1 O1 1.280(3) .
C1 C2 1.489(3) .
Mn1 O12 2.1503(19) .
Mn1 O8 2.1542(17) .
Mn1 O13 2.1678(17) .
Mn1 O10 2.1752(18) .
Mn1 O11 2.189(2) .
Mn1 O9 2.2260(18) .
C2 C5 1.308(4) .
C2 C3 1.506(3) .
O4 C4 1.261(3) .
C4 O3 1.262(3) .
C4 C3 1.518(3) .
O6 C6 1.284(3) .
C6 O5 1.247(3) .
C6 C7 1.499(3) .
C5 H5A 0.9300 .
C5 H5B 0.9300 .
O10 H10B 0.846(17) .
O10 H10A 0.849(18) .
C10 O8 1.244(3) .
C10 O7 1.262(3) .
C10 C9 1.520(3) .
C9 C7 1.511(3) .
C9 H9A 0.9700 .
C9 H9B 0.9700 .
O9 H9D 0.850(17) .
O9 H9C 0.847(17) .
C8 C7 1.322(3) .
C8 H8A 0.9300 .
C8 H8B 0.9300 .
O12 H12B 0.843(18) .
O12 H12A 0.835(18) .
O11 H11B 0.830(18) .
O11 H11A 0.842(18) .
O13 H13B 0.854(18) .
O13 H13A 0.847(18) .
O15 H15B 0.871(18) .
O15 H15A 0.831(18) .
O14 H14B 0.834(18) .
O14 H14A 0.849(18) .
O16 H16B 0.854(18) .
O16 H16A 0.839(18) .
C3 H3A 0.9700 .
C3 H3B 0.9700 .
